data_4349196
loop_
_publ_author_name
'Loera Fernandez, Ismael I.'
'Donaldson, Samantha L.'
'Schipper, Desmond E.'
'Andleeb, Sohaila'
'Whitmire, Kenton H.'

_publ_section_title
;
 Anionic Bismuth-Oxido Carboxylate Clusters with Transition Metal
 Countercations.
;
_journal_issue 21
_journal_name_full 'Inorganic chemistry'
_journal_page_first 11560
_journal_page_last 11569
_journal_paper_doi 10.1021/acs.inorgchem.6b02092
_journal_volume 55
_journal_year 2016
_chemical_formula_sum 'C40 H24 Bi4 Cu2 F36 N8 O26'
_chemical_formula_weight 2679.67
_space_group_crystal_system triclinic
_space_group_IT_number 2
_space_group_name_Hall '-P 1'
_space_group_name_H-M_alt 'P -1'
_atom_sites_solution_hydrogens geom
_audit_creation_method SHELXL-2013
_cell_angle_alpha 104.175(4)
_cell_angle_beta 103.337(3)
_cell_angle_gamma 90.7910(10)
_cell_formula_units_Z 1
_cell_length_a 10.054(3)
_cell_length_b 12.970(4)
_cell_length_c 15.296(5)
_cell_measurement_reflns_used 6327
_cell_measurement_temperature 173
_cell_measurement_theta_max 31.8
_cell_measurement_theta_min 2.1
_cell_volume 1876.5(10)
_computing_structure_refinement 'SHELXL-2013 (Sheldrick, 2013)'
_diffrn_ambient_temperature 173
_diffrn_detector CCD
_diffrn_detector_area_resol_mean 13.6612
_diffrn_measured_fraction_theta_full 0.985
_diffrn_measured_fraction_theta_max 0.911
_diffrn_measurement_device
;
SCXMini: Fixed Chi 2 circle
;
_diffrn_measurement_device_type
;
Rigaku Mercury2 (2x2 bin mode)
;
_diffrn_measurement_method 'profile data from \w-scans'
_diffrn_measurement_specimen_support Fiber
_diffrn_radiation_monochromator 'Graphite Monochromator'
_diffrn_radiation_type MoK\a
_diffrn_radiation_wavelength 0.71073
_diffrn_reflns_av_R_equivalents 0.0403
_diffrn_reflns_av_unetI/netI 0.0554
_diffrn_reflns_Laue_measured_fraction_full 0.985
_diffrn_reflns_Laue_measured_fraction_max 0.911
_diffrn_reflns_limit_h_max 14
_diffrn_reflns_limit_h_min -14
_diffrn_reflns_limit_k_max 17
_diffrn_reflns_limit_k_min -19
_diffrn_reflns_limit_l_max 21
_diffrn_reflns_limit_l_min -22
_diffrn_reflns_number 23663
_diffrn_reflns_point_group_measured_fraction_full 0.985
_diffrn_reflns_point_group_measured_fraction_max 0.911
_diffrn_reflns_theta_full 25.242
_diffrn_reflns_theta_max 31.898
_diffrn_reflns_theta_min 2.088
_diffrn_source 'Sealed Tube'
_exptl_absorpt_coefficient_mu 10.067
_exptl_absorpt_correction_T_max 1.000
_exptl_absorpt_correction_T_min 0.200
_exptl_absorpt_correction_type multi-scan
_exptl_absorpt_process_details 'SADABS, (Sheldrick, 1996)'
_exptl_crystal_colour Colorless
_exptl_crystal_density_diffrn 2.371
_exptl_crystal_description Plates
_exptl_crystal_F_000 1242
_exptl_crystal_size_max 0.400
_exptl_crystal_size_mid 0.400
_exptl_crystal_size_min 0.200
_refine_diff_density_max 2.278
_refine_diff_density_min -2.991
_refine_diff_density_rms 0.186
_refine_ls_extinction_method none
_refine_ls_goodness_of_fit_ref 1.025
_refine_ls_hydrogen_treatment constr
_refine_ls_matrix_type full
_refine_ls_number_parameters 554
_refine_ls_number_reflns 11759
_refine_ls_number_restraints 54
_refine_ls_restrained_S_all 1.023
_refine_ls_R_factor_all 0.0434
_refine_ls_R_factor_gt 0.0356
_refine_ls_shift/su_max 0.001
_refine_ls_shift/su_mean 0.000
_refine_ls_structure_factor_coef Fsqd
_refine_ls_weighting_details
;
 w=1/[\s^2^(Fo^2^)+(0.0468P)^2^+0.8026P]
 where P=(Fo^2^+2Fc^2^)/3
;
_refine_ls_weighting_scheme calc
_refine_ls_wR_factor_gt 0.0889
_refine_ls_wR_factor_ref 0.0938
_reflns_Friedel_coverage 0.000
_reflns_number_gt 9923
_reflns_number_total 11759
_reflns_threshold_expression 'I > 2\s(I)'
_cod_data_source_file ic6b02092_si_002.cif
_cod_data_source_block CuMeCN_Bi4
_cod_depositor_comments
;
The following automatic conversions were performed:

data item '_exptl_absorpt_correction_type' value 'Multi-scan' was
changed to 'multi-scan' in accordance with the
/home/saulius/struct/COD-crude-data/automatic-downloads/DataCite-retrospective/ACS/depositions/lib/dictionaries/cif_core.dic
dictionary named 'cif_core.dic' version 2.4.2 last updated on
2011-04-26.

Automatic conversion script
Id: cif_fix_values 6909 2019-04-08 15:41:33Z antanas 
;
_cod_original_cell_volume 1876.4(10)
_cod_database_code 4349196
_shelx_space_group_comment
;
The symmetry employed for this shelxl refinement is uniquely defined
by the following loop, which should always be used as a source of
symmetry information in preference to the above space-group names.
They are only intended as comments.
;
_shelx_estimated_absorpt_t_min 0.107
_shelx_estimated_absorpt_t_max 0.238
_shelxl_version_number 2013-2

loop_
_space_group_symop_operation_xyz
'x, y, z'
'-x, -y, -z'

loop_
_atom_site_label
_atom_site_type_symbol
_atom_site_fract_x
_atom_site_fract_y
_atom_site_fract_z
_atom_site_U_iso_or_equiv
_atom_site_adp_type
_atom_site_occupancy
_atom_site_site_symmetry_order
_atom_site_calc_flag
_atom_site_refinement_flags_posn
_atom_site_refinement_flags_adp
_atom_site_refinement_flags_occupancy
_atom_site_disorder_assembly
_atom_site_disorder_group
Bi1 Bi 0.18273(2) 0.92219(2) 0.02052(2) 0.02004(5) Uani 1 1 d . . . . .
Bi2 Bi 0.51954(2) 1.09718(2) 0.10184(2) 0.02048(5) Uani 1 1 d . . . . .
O1 O 0.6145(3) 1.0396(2) -0.01267(18) 0.0194(5) Uani 1 1 d . . . . .
C11 C 0.0813(4) 0.9542(3) -0.1624(3) 0.0273(8) Uani 1 1 d . . . . .
C12 C 0.0087(6) 0.9444(5) -0.2643(4) 0.0466(13) Uani 1 1 d . . . . .
O11 O 0.0483(3) 1.0268(3) -0.1033(2) 0.0346(7) Uani 1 1 d . . . . .
O12 O 0.1621(3) 0.8849(2) -0.1460(2) 0.0300(6) Uani 1 1 d . . . . .
F11 F -0.1092(5) 0.8933(6) -0.2849(3) 0.123(2) Uani 1 1 d . . . . .
F12 F -0.0084(7) 1.0366(4) -0.2829(3) 0.109(2) Uani 1 1 d . . . . .
F13 F 0.0785(6) 0.8936(4) -0.3209(3) 0.1004(17) Uani 1 1 d . . . . .
C21 C 0.3708(5) 0.9464(4) 0.2363(3) 0.0369(10) Uani 1 1 d . . . . .
C22 C 0.3985(7) 0.9010(5) 0.3227(4) 0.0570(16) Uani 1 1 d . . . . .
O21 O 0.4361(4) 1.0306(3) 0.2449(2) 0.0404(8) Uani 1 1 d . . . . .
O22 O 0.2852(4) 0.8917(3) 0.1683(2) 0.0402(8) Uani 1 1 d . . . . .
F21 F 0.5083(8) 0.8502(7) 0.3280(5) 0.158(3) Uani 1 1 d . . . . .
F22 F 0.2994(6) 0.8379(4) 0.3248(3) 0.113(2) Uani 1 1 d . . . . .
F23 F 0.4249(6) 0.9745(4) 0.4002(3) 0.108(2) Uani 1 1 d . . . . .
C31 C 0.7095(4) 1.3055(3) 0.0627(3) 0.0257(8) Uani 1 1 d D . . . .
C32 C 0.7220(4) 1.4261(4) 0.06959(19) 0.0453(13) Uani 1 1 d D . . . .
O31 O 0.7662(3) 1.2511(2) 0.0035(2) 0.0301(6) Uani 1 1 d . . . . .
O32 O 0.6495(3) 1.2778(2) 0.1151(2) 0.0322(7) Uani 1 1 d . . . . .
F31A F 0.7072(7) 1.4454(3) -0.0098(3) 0.075(3) Uani 0.70(2) 1 d D U P A 1
F32A F 0.6323(8) 1.4758(3) 0.1067(5) 0.143(8) Uani 0.70(2) 1 d D U P A 1
F33A F 0.8386(7) 1.4701(4) 0.1184(5) 0.149(8) Uani 0.70(2) 1 d D U P A 1
F31B F 0.6136(7) 1.4572(4) 0.0248(9) 0.19(2) Uani 0.30(2) 1 d D U P A 2
F32B F 0.7442(16) 1.4822(3) 0.1532(3) 0.068(7) Uani 0.30(2) 1 d D U P A 2
F33B F 0.8200(10) 1.4518(4) 0.0372(9) 0.16(2) Uani 0.30(2) 1 d D U P A 2
C41 C 0.3624(4) 1.1458(3) -0.0938(3) 0.0261(8) Uani 1 1 d . . . . .
C42 C 0.3096(7) 1.2314(5) -0.1434(4) 0.0534(15) Uani 1 1 d . . . . .
O41 O 0.3634(3) 1.0553(2) -0.1444(2) 0.0285(6) Uani 1 1 d . . . . .
O42 O 0.4012(3) 1.1807(2) -0.0075(2) 0.0277(6) Uani 1 1 d . . . . .
F41 F 0.2433(6) 1.1925(3) -0.2297(3) 0.0940(18) Uani 1 1 d . . . . .
F42 F 0.4152(6) 1.2953(4) -0.1419(4) 0.1046(18) Uani 1 1 d . . . . .
F43 F 0.2298(6) 1.2939(4) -0.1017(3) 0.1001(17) Uani 1 1 d . . . . .
C51 C 0.1760(4) 1.1911(3) 0.1081(3) 0.0297(9) Uani 1 1 d . . . . .
C52 C 0.2496(5) 1.3004(4) 0.1623(4) 0.0459(13) Uani 1 1 d . . . . .
O51 O 0.2491(3) 1.1141(2) 0.1061(2) 0.0306(6) Uani 1 1 d . . . . .
O52 O 0.0529(3) 1.1933(3) 0.0749(3) 0.0425(9) Uani 1 1 d . . . . .
F51 F 0.3837(3) 1.3005(3) 0.1854(3) 0.0674(11) Uani 1 1 d . . . . .
F52 F 0.2235(5) 1.3732(3) 0.1145(4) 0.110(2) Uani 1 1 d . . . . .
F53 F 0.2103(5) 1.3376(4) 0.2379(4) 0.121(2) Uani 1 1 d . . . . .
C61 C 0.5792(7) 1.2572(5) 0.3812(4) 0.0521(14) Uani 1 1 d . . . . .
C62 C 0.6124(10) 1.3512(6) 0.4642(7) 0.079(2) Uani 1 1 d . . . . .
O61 O 0.5013(7) 1.1852(4) 0.3942(4) 0.0908(19) Uani 1 1 d . . . . .
H61 H 0.4842 1.1344 0.3482 0.136 Uiso 1 1 calc R U . . .
O62 O 0.6275(5) 1.2493(4) 0.3174(3) 0.0747(14) Uani 1 1 d . . . . .
F61 F 0.6892(9) 1.3270(5) 0.5388(4) 0.143(3) Uani 1 1 d . . . . .
F62 F 0.5014(8) 1.3854(5) 0.4889(6) 0.175(4) Uani 1 1 d . . . . .
F63 F 0.6790(7) 1.4304(4) 0.4501(4) 0.1086(19) Uani 1 1 d . . . . .
Cu1 Cu 0.91478(9) 0.70901(6) 0.41287(5) 0.0576(2) Uani 1 1 d . . . . .
N1 N 1.0115(5) 0.6831(4) 0.3105(4) 0.0573(13) Uani 1 1 d . . . . .
C1 C 1.0481(6) 0.6700(6) 0.2447(5) 0.0557(16) Uani 1 1 d . . . . .
C1A C 1.0902(8) 0.6560(7) 0.1575(5) 0.083(2) Uani 1 1 d . . . . .
H1AC H 1.0709 0.7178 0.1340 0.100 Uiso 1 1 calc R U . . .
H1AA H 1.0406 0.5941 0.1129 0.100 Uiso 1 1 calc R U . . .
H1AB H 1.1867 0.6470 0.1682 0.100 Uiso 1 1 calc R U . . .
N2 N 0.8755(6) 0.8645(5) 0.4466(4) 0.0586(13) Uani 1 1 d . . . . .
C2 C 0.8344(8) 0.9459(6) 0.4551(5) 0.0610(17) Uani 1 1 d . . . . .
C2A C 0.7812(10) 1.0497(7) 0.4635(9) 0.110(4) Uani 1 1 d . . . . .
H2AC H 0.7893 1.0758 0.4113 0.132 Uiso 1 1 calc R U . . .
H2AA H 0.8324 1.0980 0.5199 0.132 Uiso 1 1 calc R U . . .
H2AB H 0.6865 1.0443 0.4651 0.132 Uiso 1 1 calc R U . . .
N3 N 0.9976(6) 0.6612(5) 0.5251(4) 0.0613(14) Uani 1 1 d . . . . .
C3 C 1.0352(7) 0.6402(5) 0.5936(5) 0.0536(15) Uani 1 1 d . . . . .
C3A C 1.0837(8) 0.6142(6) 0.6815(5) 0.0645(18) Uani 1 1 d . . . . .
H3AC H 1.1686 0.5810 0.6823 0.077 Uiso 1 1 calc R U . . .
H3AA H 1.0169 0.5662 0.6897 0.077 Uiso 1 1 calc R U . . .
H3AB H 1.0980 0.6783 0.7310 0.077 Uiso 1 1 calc R U . . .
N4 N 0.7268(6) 0.6344(4) 0.3544(4) 0.0536(12) Uani 1 1 d . . . . .
C4 C 0.6199(7) 0.5988(5) 0.3173(4) 0.0520(14) Uani 1 1 d . . . . .
C4A C 0.4792(9) 0.5573(7) 0.2675(6) 0.086(3) Uani 1 1 d . . . . .
H4AC H 0.4719 0.5404 0.2017 0.103 Uiso 1 1 calc R U . . .
H4AA H 0.4169 0.6103 0.2832 0.103 Uiso 1 1 calc R U . . .
H4AB H 0.4567 0.4942 0.2849 0.103 Uiso 1 1 calc R U . . .

loop_
_atom_site_aniso_label
_atom_site_aniso_U_11
_atom_site_aniso_U_22
_atom_site_aniso_U_33
_atom_site_aniso_U_23
_atom_site_aniso_U_13
_atom_site_aniso_U_12
Bi1 0.01606(7) 0.02098(8) 0.02366(8) 0.00524(5) 0.00645(6) 0.00043(5)
Bi2 0.02096(8) 0.01896(8) 0.02090(8) 0.00350(5) 0.00556(6) 0.00037(5)
O1 0.0154(12) 0.0211(12) 0.0231(13) 0.0051(10) 0.0082(10) 0.0008(9)
C11 0.030(2) 0.030(2) 0.0221(18) 0.0080(16) 0.0073(16) -0.0019(16)
C12 0.061(4) 0.055(3) 0.028(2) 0.017(2) 0.010(2) 0.015(3)
O11 0.0353(17) 0.0330(17) 0.0383(18) 0.0072(14) 0.0161(14) 0.0057(13)
O12 0.0292(15) 0.0326(16) 0.0287(15) 0.0065(12) 0.0092(12) 0.0062(12)
F11 0.078(3) 0.219(7) 0.051(3) 0.040(3) -0.027(2) -0.056(4)
F12 0.182(6) 0.085(3) 0.059(3) 0.043(2) 0.003(3) 0.040(4)
F13 0.134(4) 0.143(4) 0.0302(18) 0.016(2) 0.035(2) 0.061(3)
C21 0.040(3) 0.046(3) 0.025(2) 0.0118(19) 0.0065(19) 0.003(2)
C22 0.069(4) 0.065(4) 0.036(3) 0.027(3) -0.003(3) -0.011(3)
O21 0.047(2) 0.0431(19) 0.0300(17) 0.0082(14) 0.0096(15) -0.0051(16)
O22 0.047(2) 0.049(2) 0.0252(16) 0.0159(15) 0.0040(15) -0.0055(16)
F21 0.159(6) 0.237(8) 0.136(6) 0.140(6) 0.045(5) 0.106(6)
F22 0.146(5) 0.131(4) 0.051(2) 0.051(3) -0.019(3) -0.085(4)
F23 0.171(5) 0.109(4) 0.0299(19) 0.018(2) 0.004(2) -0.068(4)
C31 0.027(2) 0.0195(18) 0.0249(19) 0.0028(14) -0.0009(16) -0.0024(15)
C32 0.073(4) 0.021(2) 0.045(3) 0.006(2) 0.023(3) 0.002(2)
O31 0.0358(16) 0.0223(14) 0.0349(16) 0.0078(12) 0.0133(13) 0.0026(12)
O32 0.0326(16) 0.0281(15) 0.0365(17) 0.0067(13) 0.0113(13) -0.0003(12)
F31A 0.143(9) 0.038(3) 0.062(4) 0.033(3) 0.037(5) 0.022(5)
F32A 0.255(17) 0.046(4) 0.217(15) 0.064(8) 0.194(14) 0.078(8)
F33A 0.157(12) 0.054(6) 0.182(14) 0.047(7) -0.081(10) -0.068(7)
F31B 0.16(3) 0.045(10) 0.29(5) 0.06(2) -0.15(3) 0.007(15)
F32B 0.137(18) 0.020(5) 0.037(7) -0.002(4) 0.014(9) 0.008(9)
F33B 0.25(4) 0.024(7) 0.26(4) -0.012(15) 0.22(4) -0.032(15)
C41 0.0247(19) 0.025(2) 0.031(2) 0.0139(16) 0.0036(16) 0.0043(15)
C42 0.075(4) 0.037(3) 0.045(3) 0.018(2) -0.002(3) 0.013(3)
O41 0.0278(15) 0.0291(15) 0.0293(15) 0.0111(12) 0.0045(12) 0.0036(12)
O42 0.0296(15) 0.0213(14) 0.0325(16) 0.0092(12) 0.0053(13) 0.0046(11)
F41 0.149(5) 0.065(2) 0.049(2) 0.0244(19) -0.026(3) 0.027(3)
F42 0.145(5) 0.068(3) 0.118(4) 0.067(3) 0.021(3) -0.016(3)
F43 0.137(4) 0.085(3) 0.086(3) 0.038(3) 0.021(3) 0.081(3)
C51 0.025(2) 0.026(2) 0.036(2) 0.0009(17) 0.0096(17) -0.0046(16)
C52 0.028(2) 0.027(2) 0.068(4) -0.009(2) 0.005(2) 0.0030(18)
O51 0.0302(15) 0.0205(14) 0.0403(17) 0.0032(12) 0.0122(13) 0.0008(11)
O52 0.0245(16) 0.0327(17) 0.060(2) -0.0017(16) 0.0045(15) -0.0012(13)
F51 0.0286(15) 0.0415(17) 0.105(3) -0.0218(18) 0.0057(17) -0.0104(13)
F52 0.098(4) 0.0316(19) 0.173(5) 0.035(3) -0.029(3) -0.016(2)
F53 0.099(4) 0.103(4) 0.121(4) -0.082(3) 0.065(3) -0.044(3)
C61 0.064(4) 0.054(3) 0.045(3) 0.018(3) 0.019(3) 0.014(3)
C62 0.094(6) 0.053(4) 0.089(6) 0.009(4) 0.028(5) 0.006(4)
O61 0.151(6) 0.069(3) 0.056(3) 0.000(2) 0.052(3) -0.029(3)
O62 0.079(3) 0.092(4) 0.054(3) 0.014(3) 0.024(2) -0.012(3)
F61 0.228(8) 0.106(4) 0.066(3) -0.002(3) 0.003(4) -0.024(5)
F62 0.186(7) 0.088(4) 0.252(9) -0.052(5) 0.161(7) -0.013(4)
F63 0.140(5) 0.058(3) 0.136(5) 0.009(3) 0.066(4) -0.010(3)
Cu1 0.0641(5) 0.0586(4) 0.0440(4) 0.0181(3) -0.0036(3) -0.0062(4)
N1 0.049(3) 0.065(3) 0.054(3) 0.023(3) -0.002(2) -0.007(2)
C1 0.040(3) 0.060(4) 0.064(4) 0.021(3) 0.002(3) -0.007(3)
C1A 0.071(5) 0.107(6) 0.066(5) 0.016(4) 0.018(4) -0.029(5)
N2 0.063(3) 0.064(3) 0.044(3) 0.016(2) 0.002(2) -0.009(3)
C2 0.070(4) 0.053(4) 0.070(4) 0.023(3) 0.028(4) -0.002(3)
C2A 0.109(7) 0.074(6) 0.189(12) 0.056(7) 0.097(8) 0.019(5)
N3 0.076(4) 0.059(3) 0.042(3) 0.016(2) -0.001(3) 0.004(3)
C3 0.058(4) 0.052(3) 0.050(3) 0.018(3) 0.006(3) 0.005(3)
C3A 0.075(5) 0.067(4) 0.055(4) 0.030(3) 0.007(3) 0.009(4)
N4 0.068(3) 0.047(3) 0.046(3) 0.016(2) 0.011(3) -0.004(3)
C4 0.068(4) 0.045(3) 0.040(3) 0.009(2) 0.012(3) -0.013(3)
C4A 0.081(5) 0.085(5) 0.077(5) 0.001(4) 0.015(4) -0.045(5)

loop_
_atom_type_symbol
_atom_type_description
_atom_type_scat_dispersion_real
_atom_type_scat_dispersion_imag
_atom_type_scat_source
C C 0.0033 0.0016 'International Tables Vol C Tables 4.2.6.8 and 6.1.1.4'
H H 0.0000 0.0000 'International Tables Vol C Tables 4.2.6.8 and 6.1.1.4'
N N 0.0061 0.0033 'International Tables Vol C Tables 4.2.6.8 and 6.1.1.4'
O O 0.0106 0.0060 'International Tables Vol C Tables 4.2.6.8 and 6.1.1.4'
F F 0.0171 0.0103 'International Tables Vol C Tables 4.2.6.8 and 6.1.1.4'
Cu Cu 0.3201 1.2651 'International Tables Vol C Tables 4.2.6.8 and 6.1.1.4'
Bi Bi -4.1077 10.2566 'International Tables Vol C Tables 4.2.6.8 and 6.1.1.4'

loop_
_geom_angle_atom_site_label_1
_geom_angle_atom_site_label_2
_geom_angle_atom_site_label_3
_geom_angle
_geom_angle_site_symmetry_1
_geom_angle_site_symmetry_3
O1 Bi1 O31 87.59(10) 2_675 2_675
O1 Bi1 O22 86.41(11) 2_675 .
O31 Bi1 O22 72.29(12) 2_675 .
O1 Bi1 O12 77.22(10) 2_675 .
O31 Bi1 O12 82.18(11) 2_675 .
O22 Bi1 O12 150.19(12) . .
O1 Bi1 O51 71.71(10) 2_675 .
O31 Bi1 O51 148.80(11) 2_675 .
O22 Bi1 O51 83.09(12) . .
O12 Bi1 O51 114.21(10) . .
O1 Bi1 O52 143.28(11) 2_675 2_575
O31 Bi1 O52 74.25(11) 2_675 2_575
O22 Bi1 O52 116.55(12) . 2_575
O12 Bi1 O52 69.00(11) . 2_575
O51 Bi1 O52 135.50(10) . 2_575
O1 Bi1 O11 97.58(10) 2_675 .
O31 Bi1 O11 129.30(11) 2_675 .
O22 Bi1 O11 158.01(12) . .
O12 Bi1 O11 50.78(10) . .
O51 Bi1 O11 77.75(10) . .
O52 Bi1 O11 72.07(11) 2_575 .
O1 Bi2 O1 75.46(10) . 2_675
O1 Bi2 O42 78.44(11) . .
O1 Bi2 O42 82.09(10) 2_675 .
O1 Bi2 O41 78.09(10) . 2_675
O1 Bi2 O41 76.80(10) 2_675 2_675
O42 Bi2 O41 151.65(10) . 2_675
O1 Bi2 O32 83.37(10) . .
O1 Bi2 O32 147.40(10) 2_675 .
O42 Bi2 O32 69.42(10) . .
O41 Bi2 O32 122.95(10) 2_675 .
O1 Bi2 O51 131.16(10) . .
O1 Bi2 O51 66.39(9) 2_675 .
O42 Bi2 O51 67.43(10) . .
O41 Bi2 O51 119.04(10) 2_675 .
O32 Bi2 O51 113.76(9) . .
O1 Bi2 Bi2 37.82(7) . 2_675
O1 Bi2 Bi2 37.64(6) 2_675 2_675
O42 Bi2 Bi2 77.67(8) . 2_675
O41 Bi2 Bi2 74.05(7) 2_675 2_675
O32 Bi2 Bi2 117.45(7) . 2_675
O51 Bi2 Bi2 99.30(6) . 2_675
Bi1 O1 Bi2 128.09(12) 2_675 .
Bi1 O1 Bi2 125.48(12) 2_675 2_675
Bi2 O1 Bi2 104.54(10) . 2_675
O11 C11 O12 125.9(4) . .
O11 C11 C12 116.7(4) . .
O12 C11 C12 117.2(4) . .
F11 C12 F12 108.4(6) . .
F11 C12 F13 107.5(6) . .
F12 C12 F13 105.7(5) . .
F11 C12 C11 110.5(4) . .
F12 C12 C11 112.6(5) . .
F13 C12 C11 111.9(5) . .
C11 O11 Bi1 84.7(3) . .
C11 O12 Bi1 97.8(2) . .
O21 C21 O22 129.6(5) . .
O21 C21 C22 115.8(5) . .
O22 C21 C22 114.5(5) . .
F21 C22 F22 108.3(7) . .
F21 C22 F23 103.4(7) . .
F22 C22 F23 107.1(6) . .
F21 C22 C21 110.5(6) . .
F22 C22 C21 114.0(5) . .
F23 C22 C21 113.1(5) . .
C21 O22 Bi1 131.6(3) . .
O32 C31 O31 130.2(4) . .
O32 C31 C32 116.7(3) . .
O31 C31 C32 113.1(3) . .
F31A C32 F32A 106.6(3) . .
F32B C32 F31B 106.6(3) . .
F32B C32 F33B 106.6(3) . .
F31B C32 F33B 106.6(3) . .
F31A C32 F33A 106.6(3) . .
F32A C32 F33A 106.6(3) . .
F31A C32 C31 112.3(2) . .
F32B C32 C31 112.2(2) . .
F32A C32 C31 112.3(2) . .
F31B C32 C31 112.2(2) . .
F33B C32 C31 112.2(2) . .
F33A C32 C31 112.2(2) . .
C31 O31 Bi1 129.8(3) . 2_675
C31 O32 Bi2 131.2(3) . .
O41 C41 O42 130.7(4) . .
O41 C41 C42 116.0(4) . .
O42 C41 C42 113.3(4) . .
F41 C42 F43 107.7(6) . .
F41 C42 F42 108.3(6) . .
F43 C42 F42 105.1(5) . .
F41 C42 C41 113.4(5) . .
F43 C42 C41 112.8(5) . .
F42 C42 C41 109.1(5) . .
C41 O41 Bi2 127.8(3) . 2_675
C41 O42 Bi2 129.2(3) . .
O52 C51 O51 130.1(4) . .
O52 C51 C52 114.3(4) . .
O51 C51 C52 115.5(4) . .
F53 C52 F51 107.2(5) . .
F53 C52 F52 105.6(5) . .
F51 C52 F52 105.4(5) . .
F53 C52 C51 111.6(5) . .
F51 C52 C51 114.1(4) . .
F52 C52 C51 112.3(5) . .
C51 O51 Bi1 128.1(3) . .
C51 O51 Bi2 131.6(3) . .
Bi1 O51 Bi2 93.25(9) . .
C51 O52 Bi1 145.9(3) . 2_575
O62 C61 O61 126.1(6) . .
O62 C61 C62 122.9(7) . .
O61 C61 C62 110.8(6) . .
F63 C62 F62 108.7(7) . .
F63 C62 F61 106.7(8) . .
F62 C62 F61 104.9(9) . .
F63 C62 C61 112.6(7) . .
F62 C62 C61 111.3(8) . .
F61 C62 C61 112.3(6) . .
C61 O61 H61 109.5 . .
N3 Cu1 N1 117.9(2) . .
N3 Cu1 N4 109.4(2) . .
N1 Cu1 N4 104.9(2) . .
N3 Cu1 N2 111.0(2) . .
N1 Cu1 N2 109.4(2) . .
N4 Cu1 N2 102.9(2) . .
C1 N1 Cu1 169.9(5) . .
N1 C1 C1A 177.2(8) . .
C1 C1A H1AC 109.5 . .
C1 C1A H1AA 109.5 . .
H1AC C1A H1AA 109.5 . .
C1 C1A H1AB 109.5 . .
H1AC C1A H1AB 109.5 . .
H1AA C1A H1AB 109.5 . .
C2 N2 Cu1 168.9(6) . .
N2 C2 C2A 178.6(9) . .
C2 C2A H2AC 109.5 . .
C2 C2A H2AA 109.5 . .
H2AC C2A H2AA 109.5 . .
C2 C2A H2AB 109.5 . .
H2AC C2A H2AB 109.5 . .
H2AA C2A H2AB 109.5 . .
C3 N3 Cu1 172.6(6) . .
N3 C3 C3A 179.5(8) . .
C3 C3A H3AC 109.5 . .
C3 C3A H3AA 109.5 . .
H3AC C3A H3AA 109.5 . .
C3 C3A H3AB 109.5 . .
H3AC C3A H3AB 109.5 . .
H3AA C3A H3AB 109.5 . .
C4 N4 Cu1 174.2(5) . .
N4 C4 C4A 177.1(7) . .
C4 C4A H4AC 109.5 . .
C4 C4A H4AA 109.5 . .
H4AC C4A H4AA 109.5 . .
C4 C4A H4AB 109.5 . .
H4AC C4A H4AB 109.5 . .
H4AA C4A H4AB 109.5 . .

loop_
_geom_bond_atom_site_label_1
_geom_bond_atom_site_label_2
_geom_bond_distance
_geom_bond_site_symmetry_2
Bi1 O1 2.128(2) 2_675
Bi1 O31 2.273(3) 2_675
Bi1 O22 2.388(3) .
Bi1 O12 2.431(3) .
Bi1 O51 2.512(3) .
Bi1 O52 2.688(3) 2_575
Bi1 O11 2.717(3) .
Bi2 O1 2.165(3) .
Bi2 O1 2.174(3) 2_675
Bi2 O42 2.322(3) .
Bi2 O41 2.462(3) 2_675
Bi2 O32 2.606(3) .
Bi2 O51 2.745(3) .
Bi2 Bi2 3.4316(8) 2_675
O1 Bi1 2.128(2) 2_675
O1 Bi2 2.174(3) 2_675
C11 O11 1.242(5) .
C11 O12 1.253(5) .
C11 C12 1.534(6) .
C12 F11 1.283(7) .
C12 F12 1.300(7) .
C12 F13 1.300(7) .
C21 O21 1.230(6) .
C21 O22 1.238(6) .
C21 C22 1.545(7) .
C22 F21 1.290(9) .
C22 F22 1.293(7) .
C22 F23 1.294(8) .
C31 O32 1.223(5) .
C31 O31 1.257(5) .
C31 C32 1.543(6) .
C32 F31A 1.275(3) .
C32 F32B 1.275(3) .
C32 F32A 1.275(3) .
C32 F31B 1.275(3) .
C32 F33B 1.275(3) .
C32 F33A 1.275(3) .
O31 Bi1 2.272(3) 2_675
C41 O41 1.240(5) .
C41 O42 1.250(5) .
C41 C42 1.527(6) .
C42 F41 1.303(7) .
C42 F43 1.308(8) .
C42 F42 1.330(8) .
O41 Bi2 2.462(3) 2_675
C51 O52 1.229(5) .
C51 O51 1.247(5) .
C51 C52 1.535(6) .
C52 F53 1.293(7) .
C52 F51 1.312(6) .
C52 F52 1.323(7) .
O52 Bi1 2.688(3) 2_575
C61 O62 1.171(7) .
C61 O61 1.291(8) .
C61 C62 1.497(10) .
C62 F63 1.306(9) .
C62 F62 1.308(10) .
C62 F61 1.332(11) .
O61 H61 0.8200 .
Cu1 N3 1.975(5) .
Cu1 N1 1.991(6) .
Cu1 N4 2.014(6) .
Cu1 N2 2.024(7) .
N1 C1 1.125(9) .
C1 C1A 1.462(11) .
C1A H1AC 0.9600 .
C1A H1AA 0.9600 .
C1A H1AB 0.9600 .
N2 C2 1.128(9) .
C2 C2A 1.443(11) .
C2A H2AC 0.9600 .
C2A H2AA 0.9600 .
C2A H2AB 0.9600 .
N3 C3 1.129(8) .
C3 C3A 1.444(9) .
C3A H3AC 0.9600 .
C3A H3AA 0.9600 .
C3A H3AB 0.9600 .
N4 C4 1.125(8) .
C4 C4A 1.467(10) .
C4A H4AC 0.9600 .
C4A H4AA 0.9600 .
C4A H4AB 0.9600 .
